data_7213670
loop_
_publ_author_name
'Liu, Qing-Xiang'
'Bi, Yue'
'Zhao, Xiao-Jun'
'Zhao, Zhi-Xiang'
'Wang, Jian-Hua'
'Wang, Xiu-Guang'

_publ_section_title
;
 Copper(ii) and cobalt(ii) complexes based on bis-benzimidazolyl ligand
 with 1,2-bis(2&#x2032;-ethoxy)phenyl linker: synthesis, crystal structure
 and conformations
;
_journal_issue 10
_journal_name_full CrystEngComm
_journal_page_first 1950
_journal_paper_doi 10.1039/c3ce40957k
_journal_volume 16
_journal_year 2014
_chemical_formula_sum 'C24 H26.5 Cl Co0.5 N4 O4.25'
_chemical_formula_weight 503.91
_chemical_name_systematic
; 
 ? 
;
_space_group_IT_number 15
_symmetry_cell_setting monoclinic
_symmetry_space_group_name_Hall '-C 2yc'
_symmetry_space_group_name_H-M 'C 1 2/c 1'
_atom_sites_solution_hydrogens geom
_atom_sites_solution_primary direct
_atom_sites_solution_secondary difmap
_audit_creation_method SHELXL-97
_cell_angle_alpha 90.00
_cell_angle_beta 113.4260(10)
_cell_angle_gamma 90.00
_cell_formula_units_Z 8
_cell_length_a 15.3403(10)
_cell_length_b 21.9052(10)
_cell_length_c 16.9452(14)
_cell_measurement_reflns_used 6324
_cell_measurement_temperature 296(2)
_cell_measurement_theta_max 0.00
_cell_measurement_theta_min 0.00
_cell_volume 5224.8(6)
_computing_cell_refinement 'Bruker SMART'
_computing_data_collection 'Bruker SMART'
_computing_data_reduction 'Bruker SAINT'
_computing_molecular_graphics 'Bruker SHELXTL'
_computing_publication_material 'Bruker SHELXTL'
_computing_structure_refinement 'SHELXL-97 (Sheldrick, 1997)'
_computing_structure_solution 'SHELXS-97 (Sheldrick, 1990)'
_diffrn_ambient_temperature 296(2)
_diffrn_measured_fraction_theta_full 0.999
_diffrn_measured_fraction_theta_max 0.999
_diffrn_measurement_device_type 'CCD area detector'
_diffrn_measurement_method 'phi and omega scans'
_diffrn_radiation_monochromator graphite
_diffrn_radiation_source 'fine-focus sealed tube'
_diffrn_radiation_type MoK\a
_diffrn_radiation_wavelength 0.71073
_diffrn_reflns_av_R_equivalents 0.0224
_diffrn_reflns_av_sigmaI/netI 0.0243
_diffrn_reflns_limit_h_max 18
_diffrn_reflns_limit_h_min -17
_diffrn_reflns_limit_k_max 26
_diffrn_reflns_limit_k_min -18
_diffrn_reflns_limit_l_max 20
_diffrn_reflns_limit_l_min -18
_diffrn_reflns_number 13100
_diffrn_reflns_theta_full 25.01
_diffrn_reflns_theta_max 25.01
_diffrn_reflns_theta_min 1.72
_exptl_absorpt_coefficient_mu 0.484
_exptl_absorpt_correction_T_max 0.9180
_exptl_absorpt_correction_T_min 0.9011
_exptl_absorpt_correction_type multi-scan
_exptl_absorpt_process_details SADABS
_exptl_crystal_colour PINK
_exptl_crystal_density_diffrn 1.235
_exptl_crystal_density_meas ?
_exptl_crystal_density_method 'not measured'
_exptl_crystal_description BLOCK
_exptl_crystal_F_000 2024
_exptl_crystal_size_max 0.22
_exptl_crystal_size_mid 0.20
_exptl_crystal_size_min 0.18
_platon_squeeze_details
; The unit cell contains 8 water molecules which 
have been treated as a diffuse contribution to the overall scattering 
 without specific atom positions by SQUEEZE/PLATON. 
;
_refine_diff_density_max 1.616
_refine_diff_density_min -0.555
_refine_diff_density_rms 0.115
_refine_ls_extinction_method none
_refine_ls_goodness_of_fit_ref 1.119
_refine_ls_hydrogen_treatment constr
_refine_ls_matrix_type full
_refine_ls_number_parameters 308
_refine_ls_number_reflns 4609
_refine_ls_number_restraints 0
_refine_ls_restrained_S_all 1.119
_refine_ls_R_factor_all 0.0785
_refine_ls_R_factor_gt 0.0683
_refine_ls_shift/su_max 0.001
_refine_ls_shift/su_mean 0.000
_refine_ls_structure_factor_coef Fsqd
_refine_ls_weighting_details 'calc w=1/[\s^2^(Fo^2^)+(0.1788P)^2^+1.7535P] where P=(Fo^2^+2Fc^2^)/3'
_refine_ls_weighting_scheme calc
_refine_ls_wR_factor_gt 0.2349
_refine_ls_wR_factor_ref 0.2463
_reflns_number_gt 3691
_reflns_number_total 4609
_reflns_threshold_expression >2sigma(I)
_cod_data_source_file c3ce40957k.txt
_cod_data_source_block 100407b
_cod_depositor_comments
;
The following automatic conversions were performed:

'_symmetry_cell_setting' value 'Monoclinic' changed to 'monoclinic'
according to
/usr/data/users/saulius/automatic-downloads/current/RSC/lib/dictionaries/cif_core.dic
dictionary named 'cif_core.dic' version 2.4.2 from
2011-04-26.

'_exptl_absorpt_correction_type' value 'MULTI-SCAN'
changed to 'multi-scan' according to
/usr/data/users/saulius/automatic-downloads/current/RSC/lib/dictionaries/cif_core.dic
dictionary named 'cif_core.dic' version 2.4.2 from 2011-04-26.

Automatic conversion script
Id: cif_fix_values 2281 2013-09-26 08:29:07Z andrius 

The following automatic conversions were performed:

'_exptl_crystal_density_meas' value 'NONE' was changed to '?' - the
value is perceived as not measured.

Automatic conversion script
Id: cif_fix_values 3008 2015-01-20 13:52:24Z robertas 
;
_cod_original_sg_symbol_H-M C2/c
_cod_original_formula_sum 'C24 H26.50 Cl Co0.50 N4 O4.25'
_cod_database_code 7213670

loop_
_symmetry_equiv_pos_as_xyz
'x, y, z'
'-x, y, -z+1/2'
'x+1/2, y+1/2, z'
'-x+1/2, y+1/2, -z+1/2'
'-x, -y, -z'
'x, -y, z-1/2'
'-x+1/2, -y+1/2, -z'
'x+1/2, -y+1/2, z-1/2'

loop_
_atom_site_label
_atom_site_type_symbol
_atom_site_fract_x
_atom_site_fract_y
_atom_site_fract_z
_atom_site_U_iso_or_equiv
_atom_site_adp_type
_atom_site_occupancy
_atom_site_symmetry_multiplicity
_atom_site_calc_flag
_atom_site_refinement_flags
_atom_site_disorder_assembly
_atom_site_disorder_group
Co1 Co 0.5000 0.33402(3) 0.7500 0.0393(3) Uani 1 2 d S . .
Cl1 Cl 0.5000 0.13710(8) 0.7500 0.0746(5) Uani 1 2 d S . .
Cl2 Cl 0.2564(4) 0.2808(2) 0.8267(4) 0.1148(16) Uani 0.370(3) 1 d P A 1
Cl2' Cl 0.1218(11) 0.3606(6) 0.7203(10) 0.1148(16) Uani 0.130(3) 1 d P A 2
N1 N 0.4501(2) 0.40329(13) 0.81125(19) 0.0452(7) Uani 1 1 d . . .
N2 N 0.3533(2) 0.46215(15) 0.8489(2) 0.0523(8) Uani 1 1 d . . .
N3 N 0.2261(2) 0.33539(13) 0.5344(2) 0.0485(8) Uani 1 1 d . . .
N4 N 0.3758(2) 0.32658(13) 0.6301(2) 0.0454(7) Uani 1 1 d . . .
O1 O 0.1946(2) 0.50457(14) 0.70180(19) 0.0649(8) Uani 1 1 d . . .
O2 O 0.1424(2) 0.44905(12) 0.55671(18) 0.0573(7) Uani 1 1 d . . .
O3 O 0.4350(2) 0.26045(14) 0.7934(2) 0.0640(8) Uani 1 1 d . . .
H3A H 0.4454 0.2241 0.7817 0.096 Uiso 1 1 d R . .
H3B H 0.3817 0.2675 0.7959 0.096 Uiso 1 1 d R . .
O4 O 0.5000 0.9827(8) 0.7500 0.133(5) Uani 0.50 2 d SP . .
C1 C 0.4982(3) 0.45677(16) 0.8501(2) 0.0463(8) Uani 1 1 d . . .
C2 C 0.4376(3) 0.49341(18) 0.8734(2) 0.0492(9) Uani 1 1 d . . .
C3 C 0.4655(3) 0.5494(2) 0.9152(3) 0.0632(11) Uani 1 1 d . . .
H3 H 0.4244 0.5727 0.9312 0.076 Uiso 1 1 calc R . .
C4 C 0.5554(3) 0.5684(2) 0.9314(3) 0.0667(12) Uani 1 1 d . . .
H4 H 0.5758 0.6059 0.9583 0.080 Uiso 1 1 calc R . .
C5 C 0.6187(3) 0.5327(2) 0.9085(3) 0.0659(11) Uani 1 1 d . . .
H5 H 0.6796 0.5471 0.9202 0.079 Uiso 1 1 calc R . .
C6 C 0.5909(3) 0.47655(18) 0.8688(3) 0.0543(9) Uani 1 1 d . . .
H6 H 0.6329 0.4526 0.8549 0.065 Uiso 1 1 calc R . .
C7 C 0.3656(3) 0.40892(17) 0.8122(2) 0.0499(9) Uani 1 1 d . . .
H7 H 0.3183 0.3795 0.7900 0.060 Uiso 1 1 calc R . .
C8 C 0.2657(3) 0.4848(2) 0.8500(3) 0.0681(13) Uani 1 1 d . . .
H8A H 0.2774 0.5012 0.9064 0.082 Uiso 1 1 calc R . .
H8B H 0.2208 0.4514 0.8389 0.082 Uiso 1 1 calc R . .
C9 C 0.2240(3) 0.5335(2) 0.7836(3) 0.0691(12) Uani 1 1 d . . .
H9A H 0.1701 0.5524 0.7902 0.083 Uiso 1 1 calc R . .
H9B H 0.2710 0.5647 0.7895 0.083 Uiso 1 1 calc R . .
C10 C 0.1634(3) 0.54173(19) 0.6308(3) 0.0559(10) Uani 1 1 d . . .
C11 C 0.1346(3) 0.51113(18) 0.5507(3) 0.0531(10) Uani 1 1 d . . .
C12 C 0.1040(3) 0.5443(2) 0.4766(3) 0.0628(11) Uani 1 1 d . . .
H12 H 0.0851 0.5242 0.4241 0.075 Uiso 1 1 calc R . .
C13 C 0.1009(4) 0.6072(2) 0.4785(4) 0.0805(15) Uani 1 1 d . . .
H13 H 0.0796 0.6294 0.4275 0.097 Uiso 1 1 calc R . .
C14 C 0.1298(4) 0.6370(2) 0.5573(4) 0.0871(16) Uani 1 1 d . . .
H14 H 0.1285 0.6794 0.5592 0.105 Uiso 1 1 calc R . .
C15 C 0.1601(3) 0.6042(2) 0.6316(4) 0.0758(14) Uani 1 1 d . . .
H15 H 0.1789 0.6245 0.6839 0.091 Uiso 1 1 calc R . .
C16 C 0.1072(3) 0.41608(18) 0.4780(3) 0.0552(10) Uani 1 1 d . . .
H16A H 0.1402 0.4283 0.4422 0.066 Uiso 1 1 calc R . .
H16B H 0.0399 0.4238 0.4469 0.066 Uiso 1 1 calc R . .
C17 C 0.1244(3) 0.34969(18) 0.5010(3) 0.0547(10) Uani 1 1 d . . .
H17A H 0.0998 0.3397 0.5441 0.066 Uiso 1 1 calc R . .
H17B H 0.0907 0.3250 0.4505 0.066 Uiso 1 1 calc R . .
C18 C 0.2798(3) 0.32507(16) 0.4871(2) 0.0466(9) Uani 1 1 d . . .
C19 C 0.3738(3) 0.31909(16) 0.5471(2) 0.0450(8) Uani 1 1 d . . .
C20 C 0.4442(3) 0.30615(18) 0.5191(3) 0.0524(9) Uani 1 1 d . . .
H20 H 0.5072 0.3029 0.5578 0.063 Uiso 1 1 calc R . .
C21 C 0.4190(3) 0.2980(2) 0.4320(3) 0.0619(11) Uani 1 1 d . . .
H21 H 0.4656 0.2879 0.4122 0.074 Uiso 1 1 calc R . .
C22 C 0.3250(3) 0.3047(2) 0.3731(3) 0.0672(12) Uani 1 1 d . . .
H22 H 0.3107 0.2996 0.3147 0.081 Uiso 1 1 calc R . .
C23 C 0.2537(3) 0.31843(19) 0.3992(3) 0.0576(10) Uani 1 1 d . . .
H23 H 0.1911 0.3231 0.3602 0.069 Uiso 1 1 calc R . .
C24 C 0.2868(3) 0.33555(16) 0.6178(2) 0.0474(9) Uani 1 1 d . . .
H24 H 0.2672 0.3415 0.6627 0.057 Uiso 1 1 calc R . .

loop_
_atom_site_aniso_label
_atom_site_aniso_U_11
_atom_site_aniso_U_22
_atom_site_aniso_U_33
_atom_site_aniso_U_23
_atom_site_aniso_U_13
_atom_site_aniso_U_12
Co1 0.0385(4) 0.0361(4) 0.0400(4) 0.000 0.0120(3) 0.000
Cl1 0.0641(9) 0.0716(11) 0.0815(12) 0.000 0.0219(8) 0.000
Cl2 0.145(4) 0.090(3) 0.138(4) -0.023(2) 0.086(4) -0.037(3)
Cl2' 0.145(4) 0.090(3) 0.138(4) -0.023(2) 0.086(4) -0.037(3)
N1 0.0446(16) 0.0429(16) 0.0463(17) -0.0006(13) 0.0163(13) 0.0037(13)
N2 0.0484(17) 0.062(2) 0.0464(18) -0.0060(14) 0.0183(14) 0.0056(14)
N3 0.0428(16) 0.0432(17) 0.0501(19) -0.0036(13) 0.0084(14) -0.0037(12)
N4 0.0451(17) 0.0404(16) 0.0444(17) 0.0003(12) 0.0110(14) -0.0026(12)
O1 0.0644(18) 0.0592(17) 0.0582(18) -0.0150(13) 0.0107(14) 0.0078(14)
O2 0.0608(16) 0.0484(15) 0.0517(16) -0.0034(12) 0.0106(13) 0.0053(12)
O3 0.0698(19) 0.0581(17) 0.0622(18) 0.0021(13) 0.0243(15) -0.0089(14)
O4 0.119(11) 0.157(14) 0.124(12) 0.000 0.049(9) 0.000
C1 0.049(2) 0.0419(19) 0.043(2) -0.0018(14) 0.0139(16) 0.0055(15)
C2 0.048(2) 0.051(2) 0.0419(19) -0.0057(15) 0.0104(16) 0.0077(16)
C3 0.067(3) 0.058(2) 0.059(3) -0.0120(19) 0.019(2) 0.015(2)
C4 0.064(3) 0.055(2) 0.067(3) -0.019(2) 0.011(2) 0.003(2)
C5 0.058(2) 0.057(2) 0.072(3) -0.014(2) 0.015(2) -0.007(2)
C6 0.046(2) 0.050(2) 0.061(2) -0.0075(18) 0.0152(18) 0.0050(16)
C7 0.052(2) 0.049(2) 0.046(2) 0.0005(16) 0.0176(17) -0.0017(17)
C8 0.051(2) 0.100(4) 0.055(3) -0.019(2) 0.023(2) 0.013(2)
C9 0.058(2) 0.078(3) 0.064(3) -0.019(2) 0.016(2) 0.020(2)
C10 0.0405(19) 0.057(2) 0.064(3) -0.0061(18) 0.0144(18) 0.0043(16)
C11 0.0392(19) 0.048(2) 0.068(3) -0.0037(18) 0.0172(18) 0.0024(15)
C12 0.057(2) 0.064(3) 0.064(3) 0.009(2) 0.021(2) 0.007(2)
C13 0.074(3) 0.066(3) 0.096(4) 0.020(3) 0.028(3) -0.001(2)
C14 0.086(3) 0.052(3) 0.109(5) 0.006(3) 0.023(3) -0.002(2)
C15 0.061(3) 0.059(3) 0.094(4) -0.017(3) 0.018(3) 0.003(2)
C16 0.047(2) 0.055(2) 0.051(2) -0.0008(17) 0.0073(17) 0.0043(17)
C17 0.0402(19) 0.053(2) 0.058(2) -0.0045(18) 0.0054(18) -0.0029(16)
C18 0.051(2) 0.0344(17) 0.047(2) -0.0021(14) 0.0111(17) -0.0071(15)
C19 0.052(2) 0.0329(16) 0.044(2) 0.0019(14) 0.0121(16) -0.0050(15)
C20 0.053(2) 0.047(2) 0.057(2) -0.0003(17) 0.0212(19) -0.0027(17)
C21 0.074(3) 0.060(3) 0.059(3) -0.0010(19) 0.035(2) -0.006(2)
C22 0.086(3) 0.065(3) 0.046(2) -0.0028(19) 0.021(2) -0.013(2)
C23 0.065(3) 0.049(2) 0.047(2) 0.0003(17) 0.010(2) -0.0080(19)
C24 0.045(2) 0.047(2) 0.045(2) -0.0022(15) 0.0123(17) -0.0052(15)

loop_
_atom_type_symbol
_atom_type_description
_atom_type_scat_dispersion_real
_atom_type_scat_dispersion_imag
_atom_type_scat_source
C C 0.0033 0.0016 'International Tables Vol C Tables 4.2.6.8 and 6.1.1.4'
H H 0.0000 0.0000 'International Tables Vol C Tables 4.2.6.8 and 6.1.1.4'
N N 0.0061 0.0033 'International Tables Vol C Tables 4.2.6.8 and 6.1.1.4'
O O 0.0106 0.0060 'International Tables Vol C Tables 4.2.6.8 and 6.1.1.4'
Cl Cl 0.1484 0.1585 'International Tables Vol C Tables 4.2.6.8 and 6.1.1.4'
Co Co 0.3494 0.9721 'International Tables Vol C Tables 4.2.6.8 and 6.1.1.4'

loop_
_geom_angle_atom_site_label_1
_geom_angle_atom_site_label_2
_geom_angle_atom_site_label_3
_geom_angle
_geom_angle_site_symmetry_1
_geom_angle_site_symmetry_3
N1 Co1 N1 89.91(17) . 2_656
N1 Co1 N4 99.01(12) . .
N1 Co1 N4 87.12(11) 2_656 .
N1 Co1 N4 87.12(11) . 2_656
N1 Co1 N4 99.01(12) 2_656 2_656
N4 Co1 N4 171.38(15) . 2_656
N1 Co1 O3 171.70(11) . 2_656
N1 Co1 O3 93.51(12) 2_656 2_656
N4 Co1 O3 88.73(12) . 2_656
N4 Co1 O3 84.87(12) 2_656 2_656
N1 Co1 O3 93.51(13) . .
N1 Co1 O3 171.70(11) 2_656 .
N4 Co1 O3 84.87(12) . .
N4 Co1 O3 88.73(12) 2_656 .
O3 Co1 O3 84.14(18) 2_656 .
C7 N1 C1 104.8(3) . .
C7 N1 Co1 128.2(3) . .
C1 N1 Co1 126.6(2) . .
C7 N2 C2 106.2(3) . .
C7 N2 C8 126.6(4) . .
C2 N2 C8 126.6(4) . .
C24 N3 C18 106.7(3) . .
C24 N3 C17 126.1(4) . .
C18 N3 C17 127.0(3) . .
C24 N4 C19 104.6(3) . .
C24 N4 Co1 127.5(3) . .
C19 N4 Co1 127.4(2) . .
C10 O1 C9 117.1(3) . .
C11 O2 C16 116.6(3) . .
Co1 O3 H3A 117.6 . .
Co1 O3 H3B 117.5 . .
H3A O3 H3B 117.1 . .
C6 C1 C2 119.2(3) . .
C6 C1 N1 131.6(3) . .
C2 C1 N1 109.1(3) . .
N2 C2 C3 130.7(4) . .
N2 C2 C1 106.3(3) . .
C3 C2 C1 123.0(4) . .
C4 C3 C2 116.9(4) . .
C4 C3 H3 121.6 . .
C2 C3 H3 121.6 . .
C3 C4 C5 121.7(4) . .
C3 C4 H4 119.1 . .
C5 C4 H4 119.1 . .
C6 C5 C4 120.8(4) . .
C6 C5 H5 119.6 . .
C4 C5 H5 119.6 . .
C5 C6 C1 118.4(4) . .
C5 C6 H6 120.8 . .
C1 C6 H6 120.8 . .
N1 C7 N2 113.7(3) . .
N1 C7 H7 123.2 . .
N2 C7 H7 123.2 . .
N2 C8 C9 111.0(4) . .
N2 C8 H8A 109.4 . .
C9 C8 H8A 109.4 . .
N2 C8 H8B 109.4 . .
C9 C8 H8B 109.4 . .
H8A C8 H8B 108.0 . .
O1 C9 C8 106.9(4) . .
O1 C9 H9A 110.3 . .
C8 C9 H9A 110.3 . .
O1 C9 H9B 110.3 . .
C8 C9 H9B 110.3 . .
H9A C9 H9B 108.6 . .
C15 C10 O1 125.8(4) . .
C15 C10 C11 118.9(4) . .
O1 C10 C11 115.2(4) . .
C12 C11 O2 126.0(4) . .
C12 C11 C10 119.5(4) . .
O2 C11 C10 114.5(4) . .
C11 C12 C13 120.9(5) . .
C11 C12 H12 119.5 . .
C13 C12 H12 119.5 . .
C12 C13 C14 119.3(5) . .
C12 C13 H13 120.3 . .
C14 C13 H13 120.3 . .
C15 C14 C13 120.1(5) . .
C15 C14 H14 119.9 . .
C13 C14 H14 119.9 . .
C14 C15 C10 121.3(5) . .
C14 C15 H15 119.4 . .
C10 C15 H15 119.4 . .
O2 C16 C17 106.7(3) . .
O2 C16 H16A 110.4 . .
C17 C16 H16A 110.4 . .
O2 C16 H16B 110.4 . .
C17 C16 H16B 110.4 . .
H16A C16 H16B 108.6 . .
N3 C17 C16 110.9(3) . .
N3 C17 H17A 109.5 . .
C16 C17 H17A 109.5 . .
N3 C17 H17B 109.5 . .
C16 C17 H17B 109.5 . .
H17A C17 H17B 108.0 . .
N3 C18 C23 131.2(4) . .
N3 C18 C19 105.9(3) . .
C23 C18 C19 122.9(4) . .
C20 C19 C18 119.5(4) . .
C20 C19 N4 131.6(3) . .
C18 C19 N4 108.8(3) . .
C19 C20 C21 118.2(4) . .
C19 C20 H20 120.9 . .
C21 C20 H20 120.9 . .
C20 C21 C22 121.5(4) . .
C20 C21 H21 119.3 . .
C22 C21 H21 119.3 . .
C23 C22 C21 121.5(4) . .
C23 C22 H22 119.3 . .
C21 C22 H22 119.3 . .
C22 C23 C18 116.4(4) . .
C22 C23 H23 121.8 . .
C18 C23 H23 121.8 . .
N4 C24 N3 114.0(4) . .
N4 C24 H24 123.0 . .
N3 C24 H24 123.0 . .

loop_
_geom_bond_atom_site_label_1
_geom_bond_atom_site_label_2
_geom_bond_distance
_geom_bond_site_symmetry_2
Co1 N1 2.144(3) .
Co1 N1 2.144(3) 2_656
Co1 N4 2.169(3) .
Co1 N4 2.169(3) 2_656
Co1 O3 2.171(3) 2_656
Co1 O3 2.171(3) .
N1 C7 1.309(5) .
N1 C1 1.402(5) .
N2 C7 1.369(5) .
N2 C2 1.374(5) .
N2 C8 1.440(5) .
N3 C24 1.349(5) .
N3 C18 1.377(5) .
N3 C17 1.467(5) .
N4 C24 1.311(5) .
N4 C19 1.404(5) .
O1 C10 1.372(5) .
O1 C9 1.424(5) .
O2 C11 1.365(5) .
O2 C16 1.421(5) .
O3 H3A 0.8501 .
O3 H3B 0.8504 .
C1 C6 1.396(6) .
C1 C2 1.398(5) .
C2 C3 1.396(6) .
C3 C4 1.360(6) .
C3 H3 0.9300 .
C4 C5 1.417(6) .
C4 H4 0.9300 .
C5 C6 1.385(6) .
C5 H5 0.9300 .
C6 H6 0.9300 .
C7 H7 0.9300 .
C8 C9 1.497(7) .
C8 H8A 0.9700 .
C8 H8B 0.9700 .
C9 H9A 0.9700 .
C9 H9B 0.9700 .
C10 C15 1.368(6) .
C10 C11 1.417(6) .
C11 C12 1.362(6) .
C12 C13 1.380(7) .
C12 H12 0.9300 .
C13 C14 1.391(9) .
C13 H13 0.9300 .
C14 C15 1.361(8) .
C14 H14 0.9300 .
C15 H15 0.9300 .
C16 C17 1.501(6) .
C16 H16A 0.9700 .
C16 H16B 0.9700 .
C17 H17A 0.9700 .
C17 H17B 0.9700 .
C18 C23 1.387(6) .
C18 C19 1.402(5) .
C19 C20 1.371(5) .
C20 C21 1.381(6) .
C20 H20 0.9300 .
C21 C22 1.397(7) .
C21 H21 0.9300 .
C22 C23 1.367(6) .
C22 H22 0.9300 .
C23 H23 0.9300 .
C24 H24 0.9300 .

loop_
_geom_torsion_atom_site_label_1
_geom_torsion_atom_site_label_2
_geom_torsion_atom_site_label_3
_geom_torsion_atom_site_label_4
_geom_torsion
_geom_torsion_site_symmetry_1
N1 Co1 N1 C7 128.3(4) 2_656
N4 Co1 N1 C7 41.2(3) .
N4 Co1 N1 C7 -132.7(3) 2_656
O3 Co1 N1 C7 -117.4(8) 2_656
O3 Co1 N1 C7 -44.2(3) .
N1 Co1 N1 C1 -43.2(2) 2_656
N4 Co1 N1 C1 -130.2(3) .
N4 Co1 N1 C1 55.9(3) 2_656
O3 Co1 N1 C1 71.2(9) 2_656
O3 Co1 N1 C1 144.4(3) .
N1 Co1 N4 C24 -30.6(3) .
N1 Co1 N4 C24 -120.1(3) 2_656
N4 Co1 N4 C24 104.3(3) 2_656
O3 Co1 N4 C24 146.3(3) 2_656
O3 Co1 N4 C24 62.1(3) .
N1 Co1 N4 C19 140.2(3) .
N1 Co1 N4 C19 50.7(3) 2_656
N4 Co1 N4 C19 -84.9(3) 2_656
O3 Co1 N4 C19 -42.8(3) 2_656
O3 Co1 N4 C19 -127.1(3) .
C7 N1 C1 C6 178.7(4) .
Co1 N1 C1 C6 -8.2(6) .
C7 N1 C1 C2 -0.1(4) .
Co1 N1 C1 C2 173.0(2) .
C7 N2 C2 C3 -178.6(4) .
C8 N2 C2 C3 9.7(7) .
C7 N2 C2 C1 -0.2(4) .
C8 N2 C2 C1 -171.9(4) .
C6 C1 C2 N2 -178.8(4) .
N1 C1 C2 N2 0.2(4) .
C6 C1 C2 C3 -0.2(6) .
N1 C1 C2 C3 178.7(4) .
N2 C2 C3 C4 179.6(4) .
C1 C2 C3 C4 1.4(7) .
C2 C3 C4 C5 -1.1(7) .
C3 C4 C5 C6 -0.3(8) .
C4 C5 C6 C1 1.5(7) .
C2 C1 C6 C5 -1.2(6) .
N1 C1 C6 C5 -179.9(4) .
C1 N1 C7 N2 -0.1(4) .
Co1 N1 C7 N2 -173.0(2) .
C2 N2 C7 N1 0.2(4) .
C8 N2 C7 N1 171.8(4) .
C7 N2 C8 C9 -101.3(5) .
C2 N2 C8 C9 68.7(5) .
C10 O1 C9 C8 -173.1(4) .
N2 C8 C9 O1 68.1(5) .
C9 O1 C10 C15 1.7(6) .
C9 O1 C10 C11 -179.8(3) .
C16 O2 C11 C12 -6.2(6) .
C16 O2 C11 C10 175.0(3) .
C15 C10 C11 C12 -0.3(6) .
O1 C10 C11 C12 -178.9(3) .
C15 C10 C11 O2 178.6(4) .
O1 C10 C11 O2 0.0(5) .
O2 C11 C12 C13 -178.7(4) .
C10 C11 C12 C13 0.1(6) .
C11 C12 C13 C14 0.3(7) .
C12 C13 C14 C15 -0.6(8) .
C13 C14 C15 C10 0.4(9) .
O1 C10 C15 C14 178.5(5) .
C11 C10 C15 C14 0.0(7) .
C11 O2 C16 C17 179.5(3) .
C24 N3 C17 C16 92.8(4) .
C18 N3 C17 C16 -80.5(5) .
O2 C16 C17 N3 -70.1(4) .
C24 N3 C18 C23 177.5(4) .
C17 N3 C18 C23 -8.1(6) .
C24 N3 C18 C19 0.2(4) .
C17 N3 C18 C19 174.6(3) .
N3 C18 C19 C20 177.6(3) .
C23 C18 C19 C20 0.0(5) .
N3 C18 C19 N4 -0.7(4) .
C23 C18 C19 N4 -178.2(3) .
C24 N4 C19 C20 -177.2(4) .
Co1 N4 C19 C20 10.3(5) .
C24 N4 C19 C18 0.8(4) .
Co1 N4 C19 C18 -171.7(2) .
C18 C19 C20 C21 -1.5(5) .
N4 C19 C20 C21 176.3(4) .
C19 C20 C21 C22 2.1(6) .
C20 C21 C22 C23 -1.2(7) .
C21 C22 C23 C18 -0.3(6) .
N3 C18 C23 C22 -176.0(4) .
C19 C18 C23 C22 0.9(6) .
C19 N4 C24 N3 -0.7(4) .
Co1 N4 C24 N3 171.8(2) .
C18 N3 C24 N4 0.3(4) .
C17 N3 C24 N4 -174.1(3) .

loop_
_platon_squeeze_void_nr
_platon_squeeze_void_average_x
_platon_squeeze_void_average_y
_platon_squeeze_void_average_z
_platon_squeeze_void_volume
_platon_squeeze_void_count_electrons
1 -0.051 0.750 0.199 286.2 40.8
2 -0.051 0.250 0.699 286.2 40.8
